data_1515252
loop_
_publ_author_name
'Mack, Daniel J.'
'Njardarson, Jon T.'

_publ_section_title
;
 New mechanistic insights into the copper catalyzed ring expansion of
 vinyl aziridines: evidence in support of a copper(i) mediated pathway
;
_journal_issue 11
_journal_name_full 'Chemical Science'
_journal_page_first 3321
_journal_paper_doi 10.1039/c2sc21007j
_journal_volume 3
_journal_year 2012
_chemical_absolute_configuration ad
_chemical_formula_sum 'C23 H20 Cl N O2 S'
_chemical_formula_weight 409.91
_space_group_crystal_system monoclinic
_space_group_IT_number 4
_space_group_name_Hall 'P 2yb'
_space_group_name_H-M_alt 'P 1 21 1'
_symmetry_space_group_name_Hall 'P 2yb'
_symmetry_space_group_name_H-M 'P 1 21 1'
_atom_sites_solution_hydrogens geom
_atom_sites_solution_primary direct
_atom_sites_solution_secondary difmap
_cell_angle_alpha 90
_cell_angle_beta 102.940(2)
_cell_angle_gamma 90
_cell_formula_units_Z 2
_cell_length_a 10.3431(4)
_cell_length_b 9.0814(4)
_cell_length_c 10.9394(4)
_cell_measurement_reflns_used 9950
_cell_measurement_temperature 100.(2)
_cell_measurement_theta_max 29.8471
_cell_measurement_theta_min 2.4501
_cell_volume 1001.44(7)
_computing_cell_refinement 'SAINT V7.68A (Bruker AXS, 2009)'
_computing_data_collection 'Bruker Instrument Service v2011.2.0.0'
_computing_data_reduction 'SAINT V7.68A (Bruker AXS, 2009)'
_computing_structure_refinement 'SHELXL-97 (Sheldrick, 2008)'
_computing_structure_solution 'SHELXS-97 (Sheldrick, 2008)'
_diffrn_ambient_temperature 100.(2)
_diffrn_detector_area_resol_mean 8.3333
_diffrn_measured_fraction_theta_full 0.995
_diffrn_measured_fraction_theta_max 0.995
_diffrn_radiation_wavelength 0.71073
_diffrn_reflns_av_R_equivalents 0.0242
_diffrn_reflns_av_sigmaI/netI 0.0241
_diffrn_reflns_limit_h_max 14
_diffrn_reflns_limit_h_min -14
_diffrn_reflns_limit_k_max 12
_diffrn_reflns_limit_k_min -12
_diffrn_reflns_limit_l_max 15
_diffrn_reflns_limit_l_min -15
_diffrn_reflns_number 24912
_diffrn_reflns_theta_full 29.94
_diffrn_reflns_theta_max 29.94
_diffrn_reflns_theta_min 1.91
_exptl_absorpt_coefficient_mu 0.314
_exptl_absorpt_correction_T_max 0.94
_exptl_absorpt_correction_T_min 0.89
_exptl_absorpt_correction_type multi-scan
_exptl_absorpt_process_details 'SADABS V2008/1 (Bruker AXS)'
_exptl_crystal_colour 'clear colourless'
_exptl_crystal_density_diffrn 1.359
_exptl_crystal_density_method 'not measured'
_exptl_crystal_description 'rod that was cut down to a box'
_exptl_crystal_F_000 428
_exptl_crystal_size_max 0.400
_exptl_crystal_size_mid 0.300
_exptl_crystal_size_min 0.200
_refine_diff_density_max 0.340
_refine_diff_density_min -0.253
_refine_ls_abs_structure_details 'Flack H D (1983), Acta Cryst. A39, 876-881'
_refine_ls_abs_structure_Flack 0.00(3)
_refine_ls_extinction_method none
_refine_ls_goodness_of_fit_ref 0.975
_refine_ls_hydrogen_treatment noref
_refine_ls_matrix_type full
_refine_ls_number_parameters 254
_refine_ls_number_reflns 5721
_refine_ls_number_restraints 1
_refine_ls_restrained_S_all 0.975
_refine_ls_R_factor_all 0.0279
_refine_ls_R_factor_gt 0.0268
_refine_ls_shift/su_max 0.001
_refine_ls_shift/su_mean 0.000
_refine_ls_structure_factor_coef Fsqd
_refine_ls_weighting_details 'calc w=1/[\s^2^(Fo^2^)+(0.0273P)^2^+0.3328P] where P=(Fo^2^+2Fc^2^)/3'
_refine_ls_weighting_scheme calc
_refine_ls_wR_factor_gt 0.0625
_refine_ls_wR_factor_ref 0.0631
_reflns_number_gt 5561
_reflns_number_total 5721
_reflns_threshold_expression >2sigma(I)
_cod_data_source_file c2sc21007j.txt
_cod_data_source_block I
_cod_database_code 1515252

loop_
_space_group_symop_operation_xyz
'x, y, z'
'-x, y+1/2, -z'

loop_
_atom_site_type_symbol
_atom_site_label
_atom_site_fract_x
_atom_site_fract_y
_atom_site_fract_z
_atom_site_U_iso_or_equiv
_atom_site_adp_type
_atom_site_calc_flag
_atom_site_refinement_flags
_atom_site_occupancy
S S1 0.52734(3) 0.51568(3) 0.29450(2) 0.01539(6) Uani d . 1
Cl Cl1 1.06847(3) 0.34121(4) 1.08968(3) 0.02894(8) Uani d . 1
O O1 0.61442(10) 0.64120(11) 0.31262(9) 0.0236(2) Uani d . 1
O O2 0.58640(9) 0.37286(11) 0.32726(8) 0.01953(19) Uani d . 1
N N1 0.40804(10) 0.55462(12) 0.36803(9) 0.01593(19) Uani d . 1
C C17 0.43614(10) 0.50763(16) 0.13783(10) 0.0154(2) Uani d . 1
C C22 0.34485(13) 0.61700(15) 0.08925(13) 0.0207(2) Uani d . 1
H H22 0.3262 0.6942 0.1413 0.025 Uiso calc R 1
C C11 0.19940(12) 0.43470(15) 0.40560(11) 0.0174(2) Uani d . 1
C C18 0.46432(13) 0.39466(15) 0.06269(12) 0.0206(2) Uani d . 1
H H18 0.5263 0.3201 0.0969 0.025 Uiso calc R 1
C C5 0.72157(11) 0.51111(16) 0.79554(10) 0.0174(2) Uani d . 1
C C8 0.93701(12) 0.41018(15) 0.97699(12) 0.0208(2) Uani d . 1
C C1 0.34675(11) 0.43457(14) 0.42661(11) 0.0157(2) Uani d . 1
H H1 0.3881 0.3354 0.4242 0.019 Uiso calc R 1
C C10 0.82769(13) 0.44013(16) 0.76105(12) 0.0206(2) Uani d . 1
H H10 0.8266 0.4269 0.6747 0.025 Uiso calc R 1
C C3 0.56038(11) 0.50144(15) 0.58919(10) 0.0181(2) Uani d . 1
H H3 0.6138 0.4309 0.5594 0.022 Uiso calc R 1
C C6 0.72831(12) 0.53470(15) 0.92311(11) 0.0202(2) Uani d . 1
H H6 0.6583 0.5859 0.948 0.024 Uiso calc R 1
C C21 0.28142(13) 0.61123(16) -0.03686(13) 0.0222(3) Uani d . 1
H H21 0.2178 0.6845 -0.0706 0.027 Uiso calc R 1
C C9 0.93502(13) 0.38852(16) 0.85120(12) 0.0230(3) Uani d . 1
H H9 1.0062 0.339 0.8268 0.028 Uiso calc R 1
C C4 0.60213(12) 0.55795(14) 0.70365(11) 0.0183(2) Uani d . 1
H H4 0.5506 0.6347 0.7278 0.022 Uiso calc R 1
C C7 0.83546(13) 0.48461(15) 1.01436(12) 0.0222(3) Uani d . 1
H H7 0.8389 0.5012 1.1008 0.027 Uiso calc R 1
C C20 0.30951(12) 0.49973(16) -0.11476(11) 0.0196(2) Uani d . 1
C C14 -0.07548(14) 0.4280(2) 0.37413(13) 0.0337(4) Uani d . 1
H H14 -0.1691 0.4258 0.3637 0.04 Uiso calc R 1
C C2 0.43252(11) 0.54657(14) 0.50786(11) 0.0166(2) Uani d . 1
H H2 0.3824 0.6209 0.5463 0.02 Uiso calc R 1
C C19 0.40042(14) 0.39187(16) -0.06383(12) 0.0230(3) Uani d . 1
H H19 0.4195 0.3149 -0.1159 0.028 Uiso calc R 1
C C16 0.12511(13) 0.56013(17) 0.36745(13) 0.0237(3) Uani d . 1
H H16 0.1679 0.6484 0.3517 0.028 Uiso calc R 1
C C12 0.13635(13) 0.30531(17) 0.42754(12) 0.0238(3) Uani d . 1
H H12 0.1869 0.219 0.4535 0.029 Uiso calc R 1
C C23 0.24286(14) 0.49886(19) -0.25266(11) 0.0275(3) Uani d . 1
H H23A 0.2672 0.4089 -0.2915 0.041 Uiso calc R 1
H H23B 0.2717 0.585 -0.2935 0.041 Uiso calc R 1
H H23C 0.1464 0.5022 -0.2623 0.041 Uiso calc R 1
C C13 -0.00142(14) 0.3026(2) 0.41132(13) 0.0333(4) Uani d . 1
H H13 -0.0445 0.2141 0.4259 0.04 Uiso calc R 1
C C15 -0.01258(13) 0.55698(19) 0.35210(13) 0.0303(3) Uani d . 1
H H15 -0.0633 0.6433 0.3265 0.036 Uiso calc R 1

loop_
_atom_site_aniso_label
_atom_site_aniso_U_11
_atom_site_aniso_U_22
_atom_site_aniso_U_33
_atom_site_aniso_U_12
_atom_site_aniso_U_13
_atom_site_aniso_U_23
S1 0.01256(11) 0.01852(13) 0.01501(11) -0.00162(11) 0.00291(9) 0.00138(11)
Cl1 0.02600(15) 0.03296(19) 0.02249(14) 0.00565(14) -0.00596(11) 0.00287(13)
O1 0.0206(4) 0.0260(5) 0.0232(5) -0.0089(4) 0.0027(4) 0.0016(4)
O2 0.0158(4) 0.0223(5) 0.0204(4) 0.0032(3) 0.0036(3) 0.0033(3)
N1 0.0151(4) 0.0188(5) 0.0136(4) -0.0011(4) 0.0026(3) -0.0002(4)
C17 0.0148(4) 0.0182(5) 0.0137(4) -0.0022(5) 0.0041(4) 0.0019(5)
C22 0.0239(6) 0.0186(6) 0.0193(6) 0.0038(5) 0.0044(5) -0.0014(4)
C11 0.0142(5) 0.0260(6) 0.0116(5) -0.0018(5) 0.0022(4) -0.0022(4)
C18 0.0220(6) 0.0214(6) 0.0192(6) 0.0049(5) 0.0064(5) 0.0014(5)
C5 0.0184(5) 0.0159(5) 0.0162(5) -0.0042(5) 0.0002(4) 0.0011(5)
C8 0.0195(6) 0.0198(6) 0.0194(6) -0.0019(5) -0.0034(4) 0.0035(5)
C1 0.0143(5) 0.0183(6) 0.0143(5) -0.0006(4) 0.0029(4) 0.0010(4)
C10 0.0203(6) 0.0246(7) 0.0156(5) -0.0017(5) 0.0013(4) 0.0011(5)
C3 0.0164(5) 0.0192(6) 0.0179(5) -0.0019(5) 0.0020(4) 0.0007(5)
C6 0.0227(5) 0.0195(7) 0.0172(5) 0.0003(5) 0.0019(4) -0.0015(5)
C21 0.0242(6) 0.0219(6) 0.0197(6) 0.0050(5) 0.0029(5) 0.0019(5)
C9 0.0189(6) 0.0271(7) 0.0222(6) 0.0017(5) 0.0027(5) 0.0027(5)
C4 0.0177(5) 0.0180(6) 0.0180(5) -0.0006(4) 0.0016(4) 0.0021(4)
C7 0.0271(6) 0.0220(7) 0.0155(5) -0.0001(5) 0.0004(4) -0.0004(5)
C20 0.0197(5) 0.0239(6) 0.0159(5) -0.0030(5) 0.0050(4) -0.0005(5)
C14 0.0141(6) 0.0653(12) 0.0212(6) -0.0015(6) 0.0029(5) -0.0004(7)
C2 0.0174(5) 0.0182(6) 0.0138(5) -0.0007(4) 0.0025(4) -0.0008(4)
C19 0.0282(6) 0.0242(7) 0.0181(6) 0.0039(5) 0.0080(5) -0.0030(5)
C16 0.0196(6) 0.0275(7) 0.0230(6) 0.0026(5) 0.0027(5) -0.0039(5)
C12 0.0192(6) 0.0306(8) 0.0196(6) -0.0057(5) 0.0004(4) 0.0049(5)
C23 0.0302(6) 0.0367(8) 0.0148(5) 0.0002(6) 0.0039(4) -0.0001(6)
C13 0.0197(6) 0.0543(11) 0.0239(7) -0.0142(6) 0.0006(5) 0.0089(6)
C15 0.0193(6) 0.0457(10) 0.0239(6) 0.0096(6) 0.0006(5) -0.0071(6)

loop_
_atom_type_symbol
_atom_type_description
_atom_type_scat_dispersion_real
_atom_type_scat_dispersion_imag
_atom_type_scat_source
C C 0.0033 0.0016 'International Tables Vol C Tables 4.2.6.8 and 6.1.1.4'
H H 0.0000 0.0000 'International Tables Vol C Tables 4.2.6.8 and 6.1.1.4'
N N 0.0061 0.0033 'International Tables Vol C Tables 4.2.6.8 and 6.1.1.4'
O O 0.0106 0.0060 'International Tables Vol C Tables 4.2.6.8 and 6.1.1.4'
S S 0.1246 0.1234 'International Tables Vol C Tables 4.2.6.8 and 6.1.1.4'
Cl Cl 0.1484 0.1585 'International Tables Vol C Tables 4.2.6.8 and 6.1.1.4'

loop_
_geom_angle_atom_site_label_1
_geom_angle_atom_site_label_2
_geom_angle_atom_site_label_3
_geom_angle
O1 S1 O2 117.41(6)
O1 S1 N1 106.00(6)
O2 S1 N1 113.03(5)
O1 S1 C17 110.42(6)
O2 S1 C17 107.96(6)
N1 S1 C17 100.75(5)
C1 N1 C2 60.73(8)
C1 N1 S1 119.48(8)
C2 N1 S1 120.86(8)
C18 C17 C22 121.12(11)
C18 C17 S1 118.00(10)
C22 C17 S1 120.75(10)
C17 C22 C21 118.78(12)
C16 C11 C12 119.80(11)
C16 C11 C1 121.77(12)
C12 C11 C1 118.42(12)
C17 C18 C19 119.11(12)
C10 C5 C6 118.31(11)
C10 C5 C4 122.69(11)
C6 C5 C4 118.99(11)
C9 C8 C7 121.24(12)
C9 C8 Cl1 119.29(11)
C7 C8 Cl1 119.46(10)
N1 C1 C11 117.13(10)
N1 C1 C2 60.22(7)
C11 C1 C2 122.61(11)
C9 C10 C5 121.00(12)
C4 C3 C2 121.15(12)
C7 C6 C5 121.31(12)
C20 C21 C22 121.14(12)
C8 C9 C10 119.23(13)
C3 C4 C5 125.24(12)
C8 C7 C6 118.85(12)
C19 C20 C21 118.87(11)
C19 C20 C23 120.96(12)
C21 C20 C23 120.16(12)
C13 C14 C15 119.76(13)
C3 C2 N1 123.61(10)
C3 C2 C1 119.92(11)
N1 C2 C1 59.05(7)
C20 C19 C18 120.97(12)
C11 C16 C15 120.10(14)
C11 C12 C13 119.85(14)
C14 C13 C12 120.38(15)
C14 C15 C16 120.11(14)

loop_
_geom_bond_atom_site_label_1
_geom_bond_atom_site_label_2
_geom_bond_distance
S1 O1 1.4387(10)
S1 O2 1.4443(10)
S1 N1 1.6550(10)
S1 C17 1.7631(11)
Cl1 C8 1.7350(13)
N1 C1 1.4775(16)
N1 C2 1.4952(15)
C17 C18 1.3857(18)
C17 C22 1.3913(18)
C22 C21 1.3896(18)
C11 C16 1.3851(19)
C11 C12 1.3906(19)
C11 C1 1.4895(16)
C18 C19 1.3941(18)
C5 C10 1.3958(18)
C5 C6 1.3981(16)
C5 C4 1.4702(16)
C8 C9 1.3857(19)
C8 C7 1.3854(19)
C1 C2 1.5028(17)
C10 C9 1.3908(17)
C3 C4 1.3325(17)
C3 C2 1.4770(16)
C6 C7 1.3914(17)
C21 C20 1.3953(19)
C20 C19 1.3854(19)
C20 C23 1.5116(16)
C14 C13 1.382(3)
C14 C15 1.387(3)
C16 C15 1.3965(18)
C12 C13 1.3961(18)

loop_
_geom_torsion_atom_site_label_1
_geom_torsion_atom_site_label_2
_geom_torsion_atom_site_label_3
_geom_torsion_atom_site_label_4
_geom_torsion
O1 S1 N1 C1 -147.45(9)
O2 S1 N1 C1 -17.49(10)
C17 S1 N1 C1 97.46(9)
O1 S1 N1 C2 -75.90(10)
O2 S1 N1 C2 54.06(10)
C17 S1 N1 C2 169.01(9)
O1 S1 C17 C18 110.97(11)
O2 S1 C17 C18 -18.61(11)
N1 S1 C17 C18 -137.31(10)
O1 S1 C17 C22 -64.95(11)
O2 S1 C17 C22 165.47(10)
N1 S1 C17 C22 46.77(11)
C18 C17 C22 C21 0.15(19)
S1 C17 C22 C21 175.93(10)
C22 C17 C18 C19 0.46(19)
S1 C17 C18 C19 -175.44(10)
C2 N1 C1 C11 113.85(12)
S1 N1 C1 C11 -135.14(10)
S1 N1 C1 C2 111.01(9)
C16 C11 C1 N1 -19.17(17)
C12 C11 C1 N1 162.06(11)
C16 C11 C1 C2 51.28(16)
C12 C11 C1 C2 -127.49(13)
C6 C5 C10 C9 2.7(2)
C4 C5 C10 C9 -175.58(13)
C10 C5 C6 C7 -2.2(2)
C4 C5 C6 C7 176.09(12)
C17 C22 C21 C20 -1.0(2)
C7 C8 C9 C10 -1.3(2)
Cl1 C8 C9 C10 178.14(11)
C5 C10 C9 C8 -1.0(2)
C2 C3 C4 C5 174.39(11)
C10 C5 C4 C3 22.6(2)
C6 C5 C4 C3 -155.59(13)
C9 C8 C7 C6 1.7(2)
Cl1 C8 C7 C6 -177.71(10)
C5 C6 C7 C8 0.1(2)
C22 C21 C20 C19 1.3(2)
C22 C21 C20 C23 -177.80(13)
C4 C3 C2 N1 147.50(12)
C4 C3 C2 C1 -141.76(13)
C1 N1 C2 C3 107.45(13)
S1 N1 C2 C3 -1.36(16)
S1 N1 C2 C1 -108.81(10)
N1 C1 C2 C3 -113.55(12)
C11 C1 C2 C3 141.52(12)
C11 C1 C2 N1 -104.93(12)
C21 C20 C19 C18 -0.7(2)
C23 C20 C19 C18 178.42(13)
C17 C18 C19 C20 -0.2(2)
C12 C11 C16 C15 0.53(19)
C1 C11 C16 C15 -178.22(12)
C16 C11 C12 C13 -0.2(2)
C1 C11 C12 C13 178.64(12)
C15 C14 C13 C12 0.4(2)
C11 C12 C13 C14 -0.3(2)
C13 C14 C15 C16 0.0(2)
C11 C16 C15 C14 -0.5(2)
